data_4341611
loop_
_publ_author_name
'Fritsch, Nico'
'Wick, Christian R.'
'Waidmann, Thomas'
'Dral, Pavlo O.'
'Tucher, Johannes'
'Heinemann, Frank W.'
'Shubina, Tatyana E.'
'Clark, Timothy'
'Burzlaff, Nicolai'

_publ_section_title
;
 Multiply Bonded Metal(II) Acetate (Rhodium, Ruthenium, and Molybdenum)
 Complexes with the trans-1,2-Bis(N-methylimidazol-2-yl)ethylene Ligand.
;
_journal_name_full 'Inorganic chemistry'
_journal_page_first 141113134903008
_journal_paper_doi 10.1021/ic501435a
_journal_year 2014
_chemical_compound_source 'synthesis as described'
_chemical_formula_moiety 'C27 H36 N6 O12 Rh3, 2(C H4 O)'
_chemical_formula_sum 'C29 H44 N6 O14 Rh3'
_chemical_formula_weight 1009.43
_chemical_name_systematic
;
 ?
;
_space_group_IT_number 14
_symmetry_cell_setting monoclinic
_symmetry_Int_Tables_number 14
_symmetry_space_group_name_Hall '-P 2ybc'
_symmetry_space_group_name_H-M 'P 1 21/c 1'
_atom_sites_solution_hydrogens geom
_atom_sites_solution_primary direct
_atom_sites_solution_secondary difmap
_audit_creation_date 2014-04-15T14:55:34-00:00
_audit_creation_method 'WinGX routine CIF_UPDATE'
_cell_angle_alpha 90
_cell_angle_beta 101.457(2)
_cell_angle_gamma 90
_cell_formula_units_Z 4
_cell_length_a 15.9732(17)
_cell_length_b 8.3335(9)
_cell_length_c 29.297(3)
_cell_measurement_reflns_used 9867
_cell_measurement_temperature 100(2)
_cell_measurement_theta_max 28.7
_cell_measurement_theta_min 2.5
_cell_measurement_wavelength 0.71073
_cell_volume 3822.1(7)
_computing_cell_refinement 'EVALCCD (Duisenberg, 2003)'
_computing_data_collection 'COLLECT (Bruker-Nonius, 2002)'
_computing_data_reduction 'EVALCCD (Duisenberg, 2003)'
_computing_molecular_graphics 'Ortep-3 for Windows (Farrugia, 1997)'
_computing_publication_material 'WinGX publication routines (Farrugia, 1999)'
_computing_structure_refinement 'SHELXL-97 (Sheldrick, 1997)'
_computing_structure_solution 'SHELXS-86 (Sheldrick, 1986)'
_diffrn_ambient_temperature 100(2)
_diffrn_detector_area_resol_mean 9
_diffrn_measured_fraction_theta_full 0.999
_diffrn_measured_fraction_theta_max 0.999
_diffrn_measurement_device_type 'Bruker-Nonius KappaCCD'
_diffrn_radiation_monochromator graphite
_diffrn_radiation_probe x-ray
_diffrn_radiation_type MoK\a
_diffrn_radiation_wavelength 0.71073
_diffrn_reflns_av_R_equivalents 0.029
_diffrn_reflns_av_unetI/netI 0.0273
_diffrn_reflns_limit_h_max 21
_diffrn_reflns_limit_h_min -14
_diffrn_reflns_limit_k_max 11
_diffrn_reflns_limit_k_min -11
_diffrn_reflns_limit_l_max 38
_diffrn_reflns_limit_l_min -39
_diffrn_reflns_number 37864
_diffrn_reflns_theta_full 28.67
_diffrn_reflns_theta_max 28.67
_diffrn_reflns_theta_min 2.11
_exptl_absorpt_coefficient_mu 1.35
_exptl_absorpt_correction_T_max 0.7458
_exptl_absorpt_correction_T_min 0.6857
_exptl_absorpt_correction_type multi-scan
_exptl_absorpt_process_details 'SADABS, Bruker-AXS, 2002'
_exptl_crystal_colour red
_exptl_crystal_density_diffrn 1.754
_exptl_crystal_density_method 'not measured'
_exptl_crystal_description plate
_exptl_crystal_F_000 2028
_exptl_crystal_size_max 0.12
_exptl_crystal_size_mid 0.08
_exptl_crystal_size_min 0.03
_refine_diff_density_max 2.036
_refine_diff_density_min -0.762
_refine_diff_density_rms 0.117
_refine_ls_extinction_method none
_refine_ls_goodness_of_fit_ref 1.045
_refine_ls_hydrogen_treatment mixed
_refine_ls_matrix_type full
_refine_ls_number_parameters 504
_refine_ls_number_reflns 9844
_refine_ls_number_restraints 1
_refine_ls_restrained_S_all 1.045
_refine_ls_R_factor_all 0.0374
_refine_ls_R_factor_gt 0.0302
_refine_ls_shift/su_max 0.001
_refine_ls_shift/su_mean 0
_refine_ls_structure_factor_coef Fsqd
_refine_ls_weighting_details 'calc w=1/[\s^2^(Fo^2^)+(0.0349P)^2^+10.9374P] where P=(Fo^2^+2Fc^2^)/3'
_refine_ls_weighting_scheme calc
_refine_ls_wR_factor_gt 0.0785
_refine_ls_wR_factor_ref 0.0823
_reflns_number_gt 8594
_reflns_number_total 9844
_reflns_threshold_expression >2sigma(I)
_cod_data_source_file ic501435a_si_002.cif
_cod_data_source_block compound1
_cod_original_sg_symbol_H-M 'P 21/c'
_cod_database_code 4341611

loop_
_symmetry_equiv_pos_as_xyz
'x, y, z'
'-x, y+1/2, -z+1/2'
'-x, -y, -z'
'x, -y-1/2, z-1/2'

loop_
_atom_site_label
_atom_site_type_symbol
_atom_site_fract_x
_atom_site_fract_y
_atom_site_fract_z
_atom_site_U_iso_or_equiv
_atom_site_adp_type
_atom_site_occupancy
_atom_site_symmetry_multiplicity
_atom_site_calc_flag
_atom_site_refinement_flags
_atom_site_disorder_assembly
_atom_site_disorder_group
C1 C 0.20822(19) 0.1907(4) 0.32984(11) 0.0182(6) Uani 1 1 d . . .
C2 C 0.1204(2) 0.1254(5) 0.33040(13) 0.0323(8) Uani 1 1 d . . .
H1D H 0.1232 0.0106 0.333 0.048 Uiso 1 1 calc R . .
H1E H 0.0821 0.1548 0.3021 0.048 Uiso 1 1 calc R . .
H1F H 0.1002 0.1692 0.3565 0.048 Uiso 1 1 calc R . .
C3 C 0.41821(19) 0.0382(3) 0.31062(10) 0.0141(5) Uani 1 1 d . . .
C4 C 0.4509(2) -0.1228(4) 0.29898(10) 0.0180(6) Uani 1 1 d . . .
H4A H 0.4053 -0.1997 0.2951 0.027 Uiso 1 1 calc R . .
H4B H 0.4961 -0.1566 0.3238 0.027 Uiso 1 1 calc R . .
H4C H 0.4722 -0.1149 0.2706 0.027 Uiso 1 1 calc R . .
C5 C 0.29922(19) 0.5936(4) 0.35261(11) 0.0164(6) Uani 1 1 d . . .
C6 C 0.2650(2) 0.7537(4) 0.36440(12) 0.0241(7) Uani 1 1 d . . .
H6A H 0.2552 0.751 0.3957 0.036 Uiso 1 1 calc R . .
H6B H 0.2123 0.7758 0.3432 0.036 Uiso 1 1 calc R . .
H6C H 0.3058 0.8361 0.3618 0.036 Uiso 1 1 calc R . .
C7 C 0.50940(19) 0.4446(3) 0.33309(10) 0.0141(5) Uani 1 1 d . . .
C8 C 0.59701(19) 0.5109(4) 0.33328(11) 0.0185(6) Uani 1 1 d . . .
H8D H 0.6371 0.4242 0.3352 0.028 Uiso 1 1 calc R . .
H8E H 0.6136 0.5804 0.3597 0.028 Uiso 1 1 calc R . .
H8F H 0.5962 0.5705 0.3052 0.028 Uiso 1 1 calc R . .
C11 C 0.2614(2) 0.3540(4) 0.17707(10) 0.0169(6) Uani 1 1 d . . .
C12 C 0.3182(2) 0.5713(4) 0.15291(12) 0.0255(7) Uani 1 1 d . . .
H12 H 0.3332 0.6522 0.1342 0.031 Uiso 1 1 calc R . .
C13 C 0.3436(2) 0.5578(4) 0.19995(11) 0.0204(6) Uani 1 1 d . . .
H13 H 0.3795 0.629 0.219 0.024 Uiso 1 1 calc R . .
C14 C 0.2229(3) 0.4175(5) 0.09017(12) 0.0420(11) Uani 1 1 d . . .
H14J H 0.2495 0.3302 0.0771 0.063 Uiso 1 1 calc R . .
H14K H 0.2267 0.5132 0.0725 0.063 Uiso 1 1 calc R . .
H14L H 0.1639 0.3923 0.0892 0.063 Uiso 1 1 calc R . .
C15 C 0.2190(2) 0.2009(4) 0.17938(10) 0.0176(6) Uani 1 1 d . . .
H15 H 0.2167 0.164 0.2091 0.021 Uiso 1 1 calc R . .
C21 C 0.14882(18) -0.0531(4) 0.14669(10) 0.0151(6) Uani 1 1 d . . .
C22 C 0.1200(2) -0.2959(4) 0.16902(13) 0.0266(7) Uani 1 1 d . . .
H22 H 0.1176 -0.3879 0.1867 0.032 Uiso 1 1 calc R . .
C23 C 0.0830(2) -0.2740(4) 0.12355(12) 0.0255(7) Uani 1 1 d . . .
H23 H 0.0502 -0.3499 0.1047 0.031 Uiso 1 1 calc R . .
C24 C 0.2112(2) -0.1303(4) 0.23103(11) 0.0234(7) Uani 1 1 d . . .
H24G H 0.2649 -0.0814 0.2293 0.035 Uiso 1 1 calc R . .
H24H H 0.2212 -0.2317 0.2467 0.035 Uiso 1 1 calc R . .
H24I H 0.18 -0.0614 0.2479 0.035 Uiso 1 1 calc R . .
C25 C 0.18294(19) 0.1067(4) 0.14401(10) 0.0170(6) Uani 1 1 d . . .
H25 H 0.1793 0.1487 0.1143 0.02 Uiso 1 1 calc R . .
C31 C 0.44851(19) 0.2911(4) 0.48508(10) 0.0140(5) Uani 1 1 d . . .
C32 C 0.4074(2) 0.0568(4) 0.50837(11) 0.0169(6) Uani 1 1 d . . .
H32 H 0.3978 -0.0296 0.5268 0.02 Uiso 1 1 calc R . .
C33 C 0.38403(19) 0.0681(4) 0.46099(10) 0.0157(6) Uani 1 1 d . . .
H33 H 0.355 -0.0104 0.4415 0.019 Uiso 1 1 calc R . .
C34 C 0.4871(2) 0.2307(4) 0.57192(11) 0.0244(7) Uani 1 1 d . . .
H34A H 0.4553 0.313 0.5839 0.037 Uiso 1 1 calc R . .
H34B H 0.5449 0.266 0.5737 0.037 Uiso 1 1 calc R . .
H34C H 0.4869 0.1348 0.59 0.037 Uiso 1 1 calc R . .
C35 C 0.48200(19) 0.4517(4) 0.48238(10) 0.0160(6) Uani 1 1 d . . .
H35 H 0.4781 0.4932 0.4526 0.019 Uiso 1 1 calc R . .
C41 C 0.0468(2) -0.2723(4) -0.03165(11) 0.0187(6) Uani 1 1 d . . .
C42 C 0.0776(3) -0.4271(4) -0.04956(14) 0.0308(8) Uani 1 1 d . . .
H42A H 0.0503 -0.5162 -0.0377 0.046 Uiso 1 1 calc R . .
H42B H 0.1383 -0.4356 -0.0394 0.046 Uiso 1 1 calc R . .
H42C H 0.0635 -0.4278 -0.083 0.046 Uiso 1 1 calc R . .
C43 C 0.13842(19) 0.1292(3) -0.01879(10) 0.0151(6) Uani 1 1 d . . .
C44 C 0.2196(2) 0.1924(4) -0.03118(11) 0.0213(6) Uani 1 1 d . . .
H44A H 0.247 0.1082 -0.0451 0.032 Uiso 1 1 calc R . .
H44B H 0.2573 0.2295 -0.0035 0.032 Uiso 1 1 calc R . .
H44C H 0.2062 0.2797 -0.0528 0.032 Uiso 1 1 calc R . .
N11 N 0.30772(16) 0.4221(3) 0.21497(9) 0.0160(5) Uani 1 1 d . . .
N12 N 0.26628(19) 0.4429(3) 0.13854(9) 0.0226(6) Uani 1 1 d . . .
N21 N 0.10125(16) -0.1238(3) 0.10964(9) 0.0177(5) Uani 1 1 d . . .
N22 N 0.16148(17) -0.1554(3) 0.18379(9) 0.0188(5) Uani 1 1 d . . .
N31 N 0.41009(16) 0.2131(3) 0.44681(8) 0.0132(5) Uani 1 1 d . . .
N32 N 0.44771(16) 0.1978(3) 0.52331(8) 0.0148(5) Uani 1 1 d . . .
O1 O 0.22156(14) 0.2495(3) 0.29180(7) 0.0186(4) Uani 1 1 d . . .
O2 O 0.26208(13) 0.1825(3) 0.36777(7) 0.0168(4) Uani 1 1 d . . .
O3 O 0.38470(14) 0.1280(3) 0.27701(7) 0.0160(4) Uani 1 1 d . . .
O4 O 0.42558(14) 0.0712(2) 0.35368(7) 0.0158(4) Uani 1 1 d . . .
O5 O 0.29447(14) 0.5643(3) 0.30961(7) 0.0174(4) Uani 1 1 d . . .
O6 O 0.33045(14) 0.5019(2) 0.38622(7) 0.0159(4) Uani 1 1 d . . .
O7 O 0.45666(13) 0.4456(3) 0.29475(7) 0.0156(4) Uani 1 1 d . . .
O8 O 0.49531(13) 0.3905(3) 0.37152(7) 0.0152(4) Uani 1 1 d . . .
O41 O 0.07137(14) -0.2460(3) 0.01166(8) 0.0198(4) Uani 1 1 d . . .
O42 O -0.00011(14) 0.1816(3) 0.06067(7) 0.0184(4) Uani 1 1 d . . .
O43 O 0.14352(13) 0.0720(3) 0.02205(7) 0.0169(4) Uani 1 1 d . . .
O44 O -0.07187(13) -0.1362(3) 0.05024(7) 0.0180(4) Uani 1 1 d . . .
Rh1 Rh 0.338331(14) 0.34857(3) 0.290557(7) 0.01203(6) Uani 1 1 d . . .
Rh2 Rh 0.379056(14) 0.28426(3) 0.372177(7) 0.01154(6) Uani 1 1 d . . .
Rh3 Rh 0.037967(14) -0.03519(3) 0.038501(8) 0.01281(6) Uani 1 1 d . . .
O99 O 0.63189(18) 0.2485(3) 0.43398(10) 0.0343(6) Uani 1 1 d D . .
C99 C 0.6928(3) 0.3584(6) 0.45650(17) 0.0461(11) Uani 1 1 d . . .
H99A H 0.688 0.4568 0.4391 0.069 Uiso 1 1 calc R . .
H99B H 0.749 0.3145 0.4585 0.069 Uiso 1 1 calc R . .
H99C H 0.6832 0.3792 0.4873 0.069 Uiso 1 1 calc R . .
O100 O 0.9880(2) 0.1047(5) 0.20829(15) 0.0232(8) Uani 0.6 1 d P A 1
H100 H 0.9744 0.0664 0.1821 0.035 Uiso 0.6 1 calc PR A 1
C100 C 0.9407(5) 0.2262(13) 0.2118(4) 0.081(4) Uani 0.6 1 d P A 1
H10A H 0.9758 0.3152 0.2246 0.122 Uiso 0.6 1 calc PR A 1
H10B H 0.902 0.2001 0.232 0.122 Uiso 0.6 1 calc PR A 1
H10C H 0.9087 0.2543 0.1816 0.122 Uiso 0.6 1 calc PR A 1
O101 O 0.9394(6) 0.0391(13) 0.1594(4) 0.074(3) Uani 0.4 1 d P B 2
H101 H 0.9473 0.0186 0.1873 0.11 Uiso 0.4 1 calc PR B 2
C101 C 0.9581(8) 0.2042(15) 0.1532(4) 0.047(3) Uani 0.4 1 d P B 2
H10D H 0.9057 0.2634 0.1449 0.07 Uiso 0.4 1 calc PR B 2
H10E H 0.9902 0.2141 0.1289 0.07 Uiso 0.4 1 calc PR B 2
H10F H 0.991 0.2463 0.1817 0.07 Uiso 0.4 1 calc PR B 2
H99 H 0.585(3) 0.321(6) 0.4141(17) 0.07 Uiso 1 1 d D . .

loop_
_atom_site_aniso_label
_atom_site_aniso_U_11
_atom_site_aniso_U_22
_atom_site_aniso_U_33
_atom_site_aniso_U_23
_atom_site_aniso_U_13
_atom_site_aniso_U_12
C1 0.0163(14) 0.0205(15) 0.0185(14) -0.0024(12) 0.0051(12) -0.0034(12)
C2 0.0194(16) 0.048(2) 0.0287(18) 0.0074(17) 0.0033(14) -0.0096(16)
C3 0.0166(13) 0.0117(13) 0.0141(13) -0.0012(11) 0.0034(11) -0.0012(11)
C4 0.0271(16) 0.0130(14) 0.0146(13) -0.0034(11) 0.0057(12) 0.0012(12)
C5 0.0138(13) 0.0155(14) 0.0188(14) -0.0009(11) 0.0009(11) -0.0020(11)
C6 0.0288(17) 0.0184(15) 0.0239(16) -0.0023(13) 0.0019(14) 0.0063(13)
C7 0.0158(13) 0.0116(13) 0.0148(13) -0.0029(10) 0.0031(11) -0.0007(10)
C8 0.0162(14) 0.0215(15) 0.0178(14) -0.0001(12) 0.0034(11) -0.0038(12)
C11 0.0212(14) 0.0139(13) 0.0148(13) -0.0004(11) 0.0019(11) 0.0007(11)
C12 0.0385(19) 0.0189(16) 0.0192(15) 0.0018(12) 0.0058(14) -0.0087(14)
C13 0.0260(16) 0.0156(14) 0.0185(15) -0.0005(12) 0.0018(12) -0.0056(12)
C14 0.077(3) 0.031(2) 0.0125(15) 0.0044(14) -0.0059(18) -0.020(2)
C15 0.0209(14) 0.0179(14) 0.0127(13) 0.0015(11) 0.0004(11) -0.0015(12)
C21 0.0136(13) 0.0166(14) 0.0145(13) 0.0000(11) 0.0012(11) 0.0000(11)
C22 0.0293(18) 0.0168(15) 0.0298(18) 0.0057(13) -0.0036(14) -0.0061(13)
C23 0.0267(17) 0.0191(16) 0.0264(17) -0.0005(13) -0.0049(14) -0.0065(13)
C24 0.0300(17) 0.0212(16) 0.0158(14) 0.0028(12) -0.0028(13) -0.0020(13)
C25 0.0181(14) 0.0177(14) 0.0146(13) 0.0001(11) 0.0016(11) -0.0007(12)
C31 0.0160(13) 0.0150(13) 0.0111(12) -0.0021(10) 0.0030(10) 0.0030(11)
C32 0.0198(14) 0.0132(13) 0.0183(14) 0.0018(11) 0.0051(12) 0.0020(11)
C33 0.0165(13) 0.0132(13) 0.0174(14) -0.0013(11) 0.0029(11) -0.0001(11)
C34 0.040(2) 0.0195(15) 0.0112(14) 0.0001(12) -0.0010(13) 0.0008(14)
C35 0.0185(14) 0.0160(14) 0.0133(13) -0.0002(11) 0.0029(11) 0.0007(11)
C41 0.0168(14) 0.0168(14) 0.0224(15) -0.0040(12) 0.0038(12) -0.0023(11)
C42 0.0344(19) 0.0233(17) 0.0338(19) -0.0102(15) 0.0046(16) 0.0045(15)
C43 0.0144(13) 0.0139(13) 0.0170(14) -0.0028(11) 0.0027(11) -0.0021(11)
C44 0.0148(14) 0.0287(17) 0.0197(15) 0.0017(13) 0.0020(12) -0.0042(13)
N11 0.0194(12) 0.0142(12) 0.0137(11) -0.0001(9) 0.0011(10) -0.0015(10)
N12 0.0361(16) 0.0198(13) 0.0103(12) 0.0002(10) 0.0011(11) -0.0058(12)
N21 0.0155(12) 0.0170(13) 0.0187(12) 0.0009(10) -0.0015(10) -0.0028(10)
N22 0.0196(13) 0.0176(12) 0.0169(12) 0.0025(10) -0.0020(10) -0.0030(10)
N31 0.0148(11) 0.0131(11) 0.0117(11) -0.0007(9) 0.0027(9) 0.0005(9)
N32 0.0190(12) 0.0136(11) 0.0113(11) -0.0008(9) 0.0021(9) 0.0030(10)
O1 0.0170(10) 0.0229(11) 0.0154(10) 0.0011(9) 0.0019(8) -0.0048(9)
O2 0.0158(10) 0.0203(11) 0.0147(10) -0.0003(8) 0.0040(8) -0.0040(8)
O3 0.0213(10) 0.0149(10) 0.0115(9) -0.0016(8) 0.0024(8) 0.0004(8)
O4 0.0223(11) 0.0130(10) 0.0114(9) -0.0016(8) 0.0021(8) 0.0025(8)
O5 0.0213(11) 0.0157(10) 0.0148(10) 0.0001(8) 0.0028(8) 0.0023(8)
O6 0.0195(10) 0.0136(10) 0.0140(10) -0.0020(8) 0.0020(8) 0.0017(8)
O7 0.0161(10) 0.0174(10) 0.0125(9) -0.0006(8) 0.0013(8) -0.0033(8)
O8 0.0141(9) 0.0183(10) 0.0134(9) -0.0002(8) 0.0027(8) -0.0014(8)
O41 0.0216(11) 0.0164(10) 0.0202(11) -0.0031(9) 0.0010(9) 0.0022(9)
O42 0.0220(11) 0.0168(10) 0.0158(10) -0.0052(8) 0.0023(9) -0.0021(9)
O43 0.0127(9) 0.0226(11) 0.0152(10) 0.0000(8) 0.0019(8) -0.0048(8)
O44 0.0146(10) 0.0214(11) 0.0170(10) 0.0025(9) 0.0007(8) -0.0037(8)
Rh1 0.01424(11) 0.01191(10) 0.00944(10) -0.00069(8) 0.00113(8) -0.00155(8)
Rh2 0.01388(11) 0.01148(10) 0.00911(10) -0.00123(8) 0.00194(8) -0.00111(8)
Rh3 0.01170(10) 0.01340(11) 0.01232(10) -0.00169(8) -0.00003(8) -0.00224(8)
O99 0.0331(14) 0.0309(14) 0.0367(15) 0.0003(12) 0.0020(12) -0.0028(12)
C99 0.041(2) 0.037(2) 0.050(3) -0.007(2) -0.016(2) -0.0043(19)
O100 0.0101(16) 0.025(2) 0.036(2) -0.0203(17) 0.0090(16) -0.0048(15)
C100 0.015(3) 0.093(8) 0.135(10) 0.055(7) 0.012(5) 0.016(4)
O101 0.047(6) 0.081(7) 0.102(9) 0.044(6) 0.036(6) 0.028(5)
C101 0.049(7) 0.060(8) 0.039(6) 0.007(5) 0.026(5) 0.023(6)

loop_
_atom_type_symbol
_atom_type_description
_atom_type_scat_dispersion_real
_atom_type_scat_dispersion_imag
_atom_type_scat_source
C C 0.0033 0.0016 'International Tables Vol C Tables 4.2.6.8 and 6.1.1.4'
H H 0 0 'International Tables Vol C Tables 4.2.6.8 and 6.1.1.4'
N N 0.0061 0.0033 'International Tables Vol C Tables 4.2.6.8 and 6.1.1.4'
O O 0.0106 0.006 'International Tables Vol C Tables 4.2.6.8 and 6.1.1.4'
Rh Rh -1.1178 0.9187 'International Tables Vol C Tables 4.2.6.8 and 6.1.1.4'

loop_
_geom_angle_atom_site_label_1
_geom_angle_atom_site_label_2
_geom_angle_atom_site_label_3
_geom_angle
_geom_angle_site_symmetry_1
_geom_angle_site_symmetry_3
O2 C1 O1 125.9(3) . .
O2 C1 C2 116.3(3) . .
O1 C1 C2 117.8(3) . .
O3 C3 O4 125.7(3) . .
O3 C3 C4 117.6(3) . .
O4 C3 C4 116.7(3) . .
O6 C5 O5 126.3(3) . .
O6 C5 C6 117.4(3) . .
O5 C5 C6 116.4(3) . .
O7 C7 O8 125.8(3) . .
O7 C7 C8 117.2(3) . .
O8 C7 C8 117.0(3) . .
N11 C11 N12 110.2(3) . .
N11 C11 C15 121.5(3) . .
N12 C11 C15 128.2(3) . .
C13 C12 N12 106.7(3) . .
C12 C13 N11 109.4(3) . .
C25 C15 C11 127.8(3) . .
N21 C21 N22 110.0(3) . .
N21 C21 C25 121.5(3) . .
N22 C21 C25 128.4(3) . .
C23 C22 N22 106.5(3) . .
C22 C23 N21 109.8(3) . .
C15 C25 C21 127.4(3) . .
N31 C31 N32 109.5(3) . .
N31 C31 C35 121.1(3) . .
N32 C31 C35 129.4(3) . .
C33 C32 N32 106.3(3) . .
C32 C33 N31 109.3(3) . .
C35 C35 C31 128.1(4) 3_666 .
O42 C41 O41 126.3(3) 3 .
O42 C41 C42 117.8(3) 3 .
O41 C41 C42 115.9(3) . .
O44 C43 O43 126.1(3) 3 .
O44 C43 C44 116.6(3) 3 .
O43 C43 C44 117.3(3) . .
C11 N11 C13 106.3(3) . .
C11 N11 Rh1 132.7(2) . .
C13 N11 Rh1 120.9(2) . .
C11 N12 C12 107.5(3) . .
C11 N12 C14 128.9(3) . .
C12 N12 C14 123.6(3) . .
C21 N21 C23 106.5(3) . .
C21 N21 Rh3 133.4(2) . .
C23 N21 Rh3 119.6(2) . .
C21 N22 C22 107.2(3) . .
C21 N22 C24 129.0(3) . .
C22 N22 C24 123.8(3) . .
C31 N31 C33 107.0(2) . .
C31 N31 Rh2 132.2(2) . .
C33 N31 Rh2 120.77(19) . .
C31 N32 C32 107.9(2) . .
C31 N32 C34 128.2(3) . .
C32 N32 C34 123.7(3) . .
C1 O1 Rh1 118.8(2) . .
C1 O2 Rh2 119.31(19) . .
C3 O3 Rh1 119.47(18) . .
C3 O4 Rh2 118.98(19) . .
C5 O5 Rh1 118.85(19) . .
C5 O6 Rh2 118.97(19) . .
C7 O7 Rh1 119.86(19) . .
C7 O8 Rh2 118.57(18) . .
C41 O41 Rh3 118.8(2) . .
C41 O42 Rh3 119.06(19) 3 .
C43 O43 Rh3 118.79(18) . .
C43 O44 Rh3 119.12(19) 3 .
O7 Rh1 O1 175.60(8) . .
O7 Rh1 O5 89.92(9) . .
O1 Rh1 O5 89.26(9) . .
O7 Rh1 O3 90.06(9) . .
O1 Rh1 O3 90.41(9) . .
O5 Rh1 O3 175.43(8) . .
O7 Rh1 N11 88.22(9) . .
O1 Rh1 N11 96.11(9) . .
O5 Rh1 N11 90.57(9) . .
O3 Rh1 N11 94.00(9) . .
O7 Rh1 Rh2 87.94(6) . .
O1 Rh1 Rh2 87.70(6) . .
O5 Rh1 Rh2 87.96(6) . .
O3 Rh1 Rh2 87.48(6) . .
N11 Rh1 Rh2 175.89(7) . .
O2 Rh2 O4 89.94(9) . .
O2 Rh2 O6 90.09(9) . .
O4 Rh2 O6 176.26(8) . .
O2 Rh2 O8 175.84(8) . .
O4 Rh2 O8 89.70(9) . .
O6 Rh2 O8 90.00(9) . .
O2 Rh2 N31 88.50(9) . .
O4 Rh2 N31 90.42(8) . .
O6 Rh2 N31 93.32(8) . .
O8 Rh2 N31 95.65(9) . .
O2 Rh2 Rh1 88.06(6) . .
O4 Rh2 Rh1 88.33(6) . .
O6 Rh2 Rh1 87.94(6) . .
O8 Rh2 Rh1 87.78(6) . .
N31 Rh2 Rh1 176.34(6) . .
O44 Rh3 O41 90.53(9) . .
O44 Rh3 O43 175.79(8) . .
O41 Rh3 O43 89.68(9) . .
O44 Rh3 O42 89.48(9) . .
O41 Rh3 O42 175.79(9) . .
O43 Rh3 O42 90.00(9) . .
O44 Rh3 N21 87.22(9) . .
O41 Rh3 N21 88.31(9) . .
O43 Rh3 N21 96.99(9) . .
O42 Rh3 N21 95.89(9) . .
O44 Rh3 Rh3 88.19(6) . 3
O41 Rh3 Rh3 88.30(6) . 3
O43 Rh3 Rh3 87.61(6) . 3
O42 Rh3 Rh3 87.50(6) . 3
N21 Rh3 Rh3 174.27(7) . 3

loop_
_geom_bond_atom_site_label_1
_geom_bond_atom_site_label_2
_geom_bond_distance
_geom_bond_site_symmetry_2
C1 O2 1.265(4) .
C1 O1 1.273(4) .
C1 C2 1.507(4) .
C3 O3 1.267(4) .
C3 O4 1.274(3) .
C3 C4 1.503(4) .
C5 O6 1.268(4) .
C5 O5 1.270(4) .
C5 C6 1.508(4) .
C7 O7 1.263(4) .
C7 O8 1.274(3) .
C7 C8 1.504(4) .
C11 N11 1.332(4) .
C11 N12 1.365(4) .
C11 C15 1.453(4) .
C12 C13 1.362(4) .
C12 N12 1.368(4) .
C13 N11 1.379(4) .
C14 N12 1.464(4) .
C15 C25 1.336(4) .
C21 N21 1.332(4) .
C21 N22 1.365(4) .
C21 C25 1.447(4) .
C22 C23 1.358(5) .
C22 N22 1.372(4) .
C23 N21 1.365(4) .
C24 N22 1.467(4) .
C31 N31 1.335(4) .
C31 N32 1.366(4) .
C31 C35 1.449(4) .
C32 C33 1.367(4) .
C32 N32 1.370(4) .
C33 N31 1.369(4) .
C34 N32 1.464(4) .
C35 C35 1.345(6) 3_666
C41 O42 1.264(4) 3
C41 O41 1.270(4) .
C41 C42 1.511(4) .
C43 O44 1.262(4) 3
C43 O43 1.276(4) .
C43 C44 1.509(4) .
N11 Rh1 2.256(2) .
N21 Rh3 2.253(3) .
N31 Rh2 2.224(2) .
O1 Rh1 2.047(2) .
O2 Rh2 2.032(2) .
O3 Rh1 2.050(2) .
O4 Rh2 2.039(2) .
O5 Rh1 2.047(2) .
O6 Rh2 2.046(2) .
O7 Rh1 2.037(2) .
O8 Rh2 2.061(2) .
O41 Rh3 2.039(2) .
O42 C41 1.264(4) 3
O42 Rh3 2.052(2) .
O43 Rh3 2.048(2) .
O44 C43 1.262(4) 3
O44 Rh3 2.036(2) .
Rh1 Rh2 2.4105(4) .
Rh3 Rh3 2.4119(5) 3
O99 C99 1.402(5) .
O100 C100 1.280(10) .
O101 C101 1.427(16) .
